data_2214549
loop_
_publ_author_name
'Slawin, Alexandra M. Z.'
'Nicoll, Sarah L.'
'Storey, John M. D.'
'Harrison, William T. A.'

_publ_section_title
;
 <i>N</i>-(5-Bromo-2-iodophenyl)-<i>N</i>-methylcyclopentanecarboxamide
;
_journal_coeditor_code BT2427
_journal_issue 8
_journal_name_full 'Acta Crystallographica Section E'
_journal_page_first o3407
_journal_page_last o3407
_journal_paper_doi 10.1107/S1600536807032370
_journal_volume 63
_journal_year 2007
_chemical_formula_iupac 'C13 H15 Br I N O'
_chemical_formula_moiety 'C13 H15 Br I N O'
_chemical_formula_sum 'C13 H15 Br I N O'
_chemical_formula_weight 408.07
_chemical_name_systematic
;
N-(5-Bromo-2-iodophenyl)-N-methylcyclopentanecarboxamide
;
_space_group_IT_number 2
_symmetry_cell_setting triclinic
_symmetry_space_group_name_Hall '-P 1'
_symmetry_space_group_name_H-M 'P -1'
_atom_sites_solution_hydrogens geom
_atom_sites_solution_primary direct
_atom_sites_solution_secondary difmap
_audit_creation_method SHELXL-97
_cell_angle_alpha 86.430(12)
_cell_angle_beta 85.395(13)
_cell_angle_gamma 78.849(11)
_cell_formula_units_Z 4
_cell_length_a 9.0116(14)
_cell_length_b 11.8073(18)
_cell_length_c 13.697(2)
_cell_measurement_temperature 93(2)
_cell_volume 1423.6(4)
_computing_cell_refinement CrystalClear
_computing_data_collection 'CrystalClear (Rigaku, 2004)'
_computing_data_reduction CrystalClear
_computing_molecular_graphics 'ORTEP-3 (Farrugia, 1997)'
_computing_publication_material SHELXL97
_computing_structure_refinement 'SHELXL97 (Sheldrick, 1997)'
_computing_structure_solution 'SHELXS97 (Sheldrick, 1997)'
_diffrn_ambient_temperature 93(2)
_diffrn_measured_fraction_theta_full 0.913
_diffrn_measured_fraction_theta_max 0.913
_diffrn_measurement_device_type 'Rigaku Mercury CCD'
_diffrn_measurement_method '\w and \f'
_diffrn_radiation_monochromator confocal
_diffrn_radiation_source 'rotating anode'
_diffrn_radiation_type MoK\a
_diffrn_radiation_wavelength 0.71073
_diffrn_reflns_av_R_equivalents 0.0333
_diffrn_reflns_av_sigmaI/netI 0.0393
_diffrn_reflns_limit_h_max 11
_diffrn_reflns_limit_h_min -9
_diffrn_reflns_limit_k_max 14
_diffrn_reflns_limit_k_min -14
_diffrn_reflns_limit_l_max 16
_diffrn_reflns_limit_l_min -13
_diffrn_reflns_number 9341
_diffrn_reflns_theta_full 26.00
_diffrn_reflns_theta_max 26.00
_diffrn_reflns_theta_min 2.25
_exptl_absorpt_coefficient_mu 5.041
_exptl_absorpt_correction_T_max 0.633
_exptl_absorpt_correction_T_min 0.313
_exptl_absorpt_correction_type multi-scan
_exptl_absorpt_process_details '(CrystalClear; Rigaku, 2004)'
_exptl_crystal_colour colourless
_exptl_crystal_density_diffrn 1.904
_exptl_crystal_density_method 'not measured'
_exptl_crystal_description block
_exptl_crystal_F_000 784
_exptl_crystal_size_max 0.30
_exptl_crystal_size_mid 0.20
_exptl_crystal_size_min 0.10
_refine_diff_density_max 1.283
_refine_diff_density_min -1.506
_refine_ls_extinction_method none
_refine_ls_goodness_of_fit_ref 1.024
_refine_ls_hydrogen_treatment constr
_refine_ls_matrix_type full
_refine_ls_number_parameters 305
_refine_ls_number_reflns 5099
_refine_ls_number_restraints 0
_refine_ls_restrained_S_all 1.024
_refine_ls_R_factor_all 0.0430
_refine_ls_R_factor_gt 0.0392
_refine_ls_shift/su_max 0.002
_refine_ls_shift/su_mean 0.000
_refine_ls_structure_factor_coef Fsqd
_refine_ls_weighting_details 'calc w=1/[\s^2^(Fo^2^)+(0.0565P)^2^+4.5633P] where P=(Fo^2^+2Fc^2^)/3'
_refine_ls_weighting_scheme calc
_refine_ls_wR_factor_gt 0.0979
_refine_ls_wR_factor_ref 0.1021
_reflns_number_gt 4616
_reflns_number_total 5099
_reflns_threshold_expression I>2\s(I)
_cod_data_source_file bt2427.cif
_cod_data_source_block I
_cod_database_code 2214549
_cod_database_fobs_code 2214549

loop_
_symmetry_equiv_pos_as_xyz
'x, y, z'
'-x, -y, -z'

loop_
_atom_site_type_symbol
_atom_site_label
_atom_site_fract_x
_atom_site_fract_y
_atom_site_fract_z
_atom_site_U_iso_or_equiv
_atom_site_adp_type
_atom_site_calc_flag
_atom_site_refinement_flags
_atom_site_occupancy
_atom_site_disorder_assembly
_atom_site_disorder_group
C C1 1.1153(5) -0.1887(4) 0.2547(3) 0.0124(9) Uani d . 1 . .
C C2 1.2706(5) -0.2157(4) 0.2354(4) 0.0161(10) Uani d . 1 . .
H H2 1.3310 -0.1606 0.2462 0.019 Uiso calc R 1 . .
C C3 1.3396(5) -0.3226(4) 0.2003(3) 0.0160(10) Uani d . 1 . .
H H3 1.4463 -0.3408 0.1868 0.019 Uiso calc R 1 . .
C C4 1.2494(5) -0.4020(4) 0.1854(3) 0.0132(9) Uani d . 1 . .
C C5 1.0937(5) -0.3760(4) 0.2046(3) 0.0121(9) Uani d . 1 . .
H H5 1.0338 -0.4317 0.1945 0.015 Uiso calc R 1 . .
C C6 1.0248(5) -0.2686(4) 0.2387(3) 0.0115(9) Uani d . 1 C .
C C7 0.8129(6) -0.2720(5) 0.3635(4) 0.0272(12) Uani d . 1 C .
H H7A 0.9010 -0.2976 0.4023 0.041 Uiso calc R 1 . .
H H7B 0.7536 -0.3335 0.3650 0.041 Uiso calc R 1 . .
H H7C 0.7497 -0.2027 0.3910 0.041 Uiso calc R 1 . .
C C8 0.7602(5) -0.2074(4) 0.1952(4) 0.0161(10) Uani d . 1 C .
C C9 0.8155(6) -0.1777(5) 0.0919(4) 0.0285(12) Uani d . 1 . .
H H9 0.9286 -0.1913 0.0913 0.034 Uiso calc R 1 A 1
C C10 0.7655(14) -0.0507(6) 0.0590(6) 0.086(4) Uani d . 1 C .
H H10A 0.6569 -0.0246 0.0793 0.103 Uiso calc R 1 B 1
H H10B 0.8246 -0.0026 0.0908 0.103 Uiso calc R 1 B 1
C C11 0.787(2) -0.0374(16) -0.0402(13) 0.058(5) Uiso d P 0.54(2) C 1
H H11A 0.8888 -0.0190 -0.0589 0.069 Uiso calc PR 0.54(2) C 1
H H11B 0.7094 0.0256 -0.0663 0.069 Uiso calc PR 0.54(2) C 1
C C12 0.773(2) -0.1645(12) -0.0832(10) 0.042(4) Uiso d P 0.54(2) C 1
H H12A 0.6762 -0.1593 -0.1138 0.051 Uiso calc PR 0.54(2) C 1
H H12B 0.8583 -0.1915 -0.1317 0.051 Uiso calc PR 0.54(2) C 1
C C13 0.7807(15) -0.2456(8) 0.0118(7) 0.018(3) Uiso d P 0.54(2) C 1
H H13A 0.6825 -0.2706 0.0277 0.022 Uiso calc PR 0.54(2) C 1
H H13B 0.8608 -0.3151 0.0025 0.022 Uiso calc PR 0.54(2) C 1
C C11A 0.748(2) -0.0505(15) -0.0543(13) 0.042(4) Uiso d P 0.46(2) C 2
H H11C 0.6714 0.0165 -0.0759 0.051 Uiso calc PR 0.46(2) C 2
H H11D 0.8456 -0.0482 -0.0922 0.051 Uiso calc PR 0.46(2) C 2
C C12A 0.704(3) -0.1467(18) -0.0650(16) 0.063(6) Uiso d P 0.46(2) C 2
H H12C 0.7723 -0.1910 -0.1152 0.075 Uiso calc PR 0.46(2) C 2
H H12D 0.6005 -0.1296 -0.0888 0.075 Uiso calc PR 0.46(2) C 2
C C13A 0.702(3) -0.2148(16) 0.0228(12) 0.045(5) Uiso d P 0.46(2) C 2
H H13C 0.7340 -0.2977 0.0090 0.054 Uiso calc PR 0.46(2) C 2
H H13D 0.5984 -0.2030 0.0552 0.054 Uiso calc PR 0.46(2) C 2
N N1 0.8644(4) -0.2453(3) 0.2616(3) 0.0134(8) Uani d . 1 . .
O O1 0.6240(4) -0.1954(3) 0.2193(3) 0.0228(8) Uani d . 1 . .
Br Br1 1.33872(5) -0.54869(4) 0.13779(3) 0.01845(13) Uani d . 1 . .
I I1 1.01734(3) -0.02584(2) 0.30608(2) 0.01834(11) Uani d . 1 . .
C C14 0.4091(5) 0.1964(4) 0.3579(3) 0.0116(9) Uani d . 1 . .
C C15 0.2554(5) 0.2366(4) 0.3541(3) 0.0132(9) Uani d . 1 . .
H H15 0.1942 0.1892 0.3296 0.016 Uiso calc R 1 . .
C C16 0.1887(5) 0.3460(4) 0.3858(3) 0.0148(9) Uani d . 1 . .
H H16 0.0826 0.3734 0.3837 0.018 Uiso calc R 1 . .
C C17 0.2814(5) 0.4141(4) 0.4205(3) 0.0105(9) Uani d . 1 . .
C C18 0.4349(5) 0.3751(4) 0.4247(3) 0.0111(9) Uani d . 1 . .
H H18 0.4959 0.4227 0.4491 0.013 Uiso calc R 1 . .
C C19 0.5009(5) 0.2656(4) 0.3930(3) 0.0115(9) Uani d . 1 . .
C C20 0.7014(6) 0.1548(4) 0.4922(4) 0.0197(10) Uani d . 1 . .
H H20A 0.6094 0.1398 0.5298 0.030 Uiso calc R 1 . .
H H20B 0.7564 0.1966 0.5321 0.030 Uiso calc R 1 . .
H H20C 0.7661 0.0813 0.4745 0.030 Uiso calc R 1 . .
C C21 0.7703(5) 0.2563(4) 0.3387(3) 0.0137(9) Uani d . 1 . .
C C22 0.7215(5) 0.3257(4) 0.2463(4) 0.0177(10) Uani d . 1 E .
H H22 0.6125 0.3639 0.2557 0.021 Uiso calc R 1 . .
C C23 0.8186(10) 0.4167(6) 0.2159(5) 0.059(2) Uani d . 1 . .
H H23A 0.7582 0.4958 0.2221 0.071 Uiso calc R 1 D 1
H H23B 0.9065 0.4074 0.2566 0.071 Uiso calc R 1 D 1
C C24A 0.870(2) 0.3936(16) 0.1089(11) 0.038(5) Uiso d P 0.41(2) E 1
H H24A 0.8656 0.4677 0.0701 0.045 Uiso calc PR 0.41(2) E 1
H H24B 0.9766 0.3510 0.1041 0.045 Uiso calc PR 0.41(2) E 1
C C24B 0.7931(14) 0.4481(10) 0.1136(7) 0.031(3) Uiso d P 0.59(2) E 2
H H24C 0.8806 0.4769 0.0795 0.038 Uiso calc PR 0.59(2) E 2
H H24D 0.7003 0.5077 0.1070 0.038 Uiso calc PR 0.59(2) E 2
C C25 0.7743(9) 0.3274(7) 0.0718(5) 0.0525(18) Uani d . 1 . .
H H25A 0.8259 0.2816 0.0164 0.063 Uiso calc R 1 E 1
H H25B 0.6797 0.3768 0.0503 0.063 Uiso calc R 1 E 1
C C26 0.7441(10) 0.2519(6) 0.1590(4) 0.055(2) Uani d . 1 E .
H H26A 0.8308 0.1871 0.1667 0.066 Uiso calc R 1 . .
H H26B 0.6522 0.2197 0.1519 0.066 Uiso calc R 1 . .
N N2 0.6596(4) 0.2249(3) 0.4027(3) 0.0113(8) Uani d . 1 . .
O O2 0.9042(4) 0.2256(3) 0.3547(3) 0.0205(7) Uani d . 1 . .
Br Br2 0.19457(5) 0.56264(4) 0.46655(3) 0.01497(13) Uani d . 1 . .
I I2 0.50529(3) 0.03337(2) 0.30769(2) 0.01627(11) Uani d . 1 . .

loop_
_atom_site_aniso_label
_atom_site_aniso_U_11
_atom_site_aniso_U_22
_atom_site_aniso_U_33
_atom_site_aniso_U_12
_atom_site_aniso_U_13
_atom_site_aniso_U_23
C1 0.011(2) 0.0097(19) 0.015(2) 0.0024(17) -0.0031(18) 0.0017(17)
C2 0.012(2) 0.016(2) 0.021(2) -0.0048(19) -0.0006(19) -0.0012(19)
C3 0.010(2) 0.019(2) 0.019(2) -0.0029(19) -0.0014(19) -0.0002(19)
C4 0.015(2) 0.012(2) 0.012(2) -0.0010(18) -0.0008(18) -0.0021(17)
C5 0.010(2) 0.015(2) 0.012(2) -0.0055(18) -0.0017(18) 0.0001(17)
C6 0.010(2) 0.016(2) 0.008(2) -0.0016(17) -0.0004(17) 0.0027(17)
C7 0.021(3) 0.035(3) 0.020(3) 0.003(2) 0.006(2) 0.012(2)
C8 0.011(3) 0.016(2) 0.022(2) -0.0010(18) -0.006(2) -0.0051(19)
C9 0.017(3) 0.050(3) 0.014(2) 0.007(2) -0.004(2) -0.006(2)
C10 0.183(11) 0.039(4) 0.042(4) -0.056(6) 0.039(6) -0.013(3)
N1 0.0090(19) 0.0192(19) 0.0115(19) -0.0042(15) 0.0019(15) 0.0050(15)
O1 0.0085(18) 0.0267(18) 0.034(2) -0.0042(14) -0.0009(15) -0.0075(16)
Br1 0.0197(3) 0.0146(2) 0.0195(3) 0.00165(19) -0.0020(2) -0.00340(18)
I1 0.01572(19) 0.01515(17) 0.02395(19) -0.00073(13) -0.00382(13) -0.00309(12)
C14 0.011(2) 0.012(2) 0.011(2) -0.0020(17) 0.0024(18) 0.0001(17)
C15 0.011(2) 0.016(2) 0.014(2) -0.0075(18) 0.0018(18) -0.0025(18)
C16 0.008(2) 0.024(2) 0.013(2) -0.0030(18) 0.0013(18) 0.0006(18)
C17 0.010(2) 0.014(2) 0.006(2) -0.0004(17) 0.0021(17) 0.0011(16)
C18 0.009(2) 0.015(2) 0.010(2) -0.0051(18) -0.0003(17) -0.0005(17)
C19 0.011(2) 0.016(2) 0.008(2) -0.0048(18) 0.0004(17) 0.0015(17)
C20 0.020(3) 0.023(2) 0.017(2) -0.005(2) -0.008(2) 0.006(2)
C21 0.009(2) 0.014(2) 0.019(2) -0.0034(18) 0.0004(19) -0.0053(18)
C22 0.012(2) 0.021(2) 0.019(2) -0.0021(19) 0.0021(19) 0.0022(19)
C23 0.097(6) 0.047(4) 0.051(4) -0.051(4) -0.024(4) 0.012(3)
C25 0.061(5) 0.063(5) 0.029(4) -0.007(4) 0.007(3) 0.001(3)
C26 0.106(6) 0.033(3) 0.022(3) 0.004(4) -0.019(4) -0.003(3)
N2 0.0058(19) 0.0151(18) 0.0124(18) -0.0011(15) -0.0011(15) 0.0016(15)
O2 0.0095(17) 0.0194(17) 0.033(2) -0.0031(13) -0.0052(15) -0.0016(15)
Br2 0.0117(3) 0.0145(2) 0.0182(2) 0.00015(18) -0.00163(19) -0.00392(18)
I2 0.01425(19) 0.01533(16) 0.02016(18) -0.00486(12) -0.00063(13) -0.00245(12)

loop_
_atom_type_symbol
_atom_type_description
_atom_type_scat_dispersion_real
_atom_type_scat_dispersion_imag
_atom_type_scat_source
C C 0.0033 0.0016 'International Tables Vol C Tables 4.2.6.8 and 6.1.1.4'
H H 0.0000 0.0000 'International Tables Vol C Tables 4.2.6.8 and 6.1.1.4'
N N 0.0061 0.0033 'International Tables Vol C Tables 4.2.6.8 and 6.1.1.4'
O O 0.0106 0.0060 'International Tables Vol C Tables 4.2.6.8 and 6.1.1.4'
Br Br -0.2901 2.4595 'International Tables Vol C Tables 4.2.6.8 and 6.1.1.4'
I I -0.4742 1.8119 'International Tables Vol C Tables 4.2.6.8 and 6.1.1.4'

loop_
_geom_angle_atom_site_label_1
_geom_angle_atom_site_label_2
_geom_angle_atom_site_label_3
_geom_angle
C2 C1 C6 120.3(4)
C2 C1 I1 119.1(3)
C6 C1 I1 120.6(3)
C1 C2 C3 120.8(4)
C1 C2 H2 119.6
C3 C2 H2 119.6
C4 C3 C2 118.7(4)
C4 C3 H3 120.6
C2 C3 H3 120.6
C5 C4 C3 121.1(4)
C5 C4 Br1 118.8(3)
C3 C4 Br1 120.1(3)
C4 C5 C6 120.1(4)
C4 C5 H5 120.0
C6 C5 H5 120.0
C5 C6 C1 119.0(4)
C5 C6 N1 119.1(4)
C1 C6 N1 121.7(4)
N1 C7 H7A 109.5
N1 C7 H7B 109.5
H7A C7 H7B 109.5
N1 C7 H7C 109.5
H7A C7 H7C 109.5
H7B C7 H7C 109.5
O1 C8 N1 120.8(4)
O1 C8 C9 120.9(4)
N1 C8 C9 118.3(4)
C13 C9 C8 118.1(6)
C13 C9 C10 105.8(6)
C8 C9 C10 114.2(5)
C13 C9 C13A 27.6(6)
C8 C9 C13A 106.1(7)
C10 C9 C13A 90.8(8)
C13 C9 H9 106.0
C8 C9 H9 106.0
C10 C9 H9 106.0
C13A C9 H9 133.2
C11 C10 C9 110.0(9)
C11 C10 C11A 16.7(10)
C9 C10 C11A 105.5(8)
C11 C10 H10A 109.7
C9 C10 H10A 109.7
C11A C10 H10A 97.3
C11 C10 H10B 109.7
C9 C10 H10B 109.7
C11A C10 H10B 125.4
H10A C10 H10B 108.2
C10 C11 C12 105.3(12)
C10 C11 H11A 110.7
C12 C11 H11A 110.7
C10 C11 H11B 110.7
C12 C11 H11B 110.7
H11A C11 H11B 108.8
C13 C12 C11 102.4(10)
C13 C12 H12A 111.3
C11 C12 H12A 111.3
C13 C12 H12B 111.3
C11 C12 H12B 111.3
H12A C12 H12B 109.2
C9 C13 C12 106.7(7)
C9 C13 H13A 110.4
C12 C13 H13A 110.4
C9 C13 H13B 110.4
C12 C13 H13B 110.4
H13A C13 H13B 108.6
C12A C11A C10 103.7(15)
C12A C11A H11C 111.0
C10 C11A H11C 111.0
C12A C11A H11D 111.0
C10 C11A H11D 111.0
H11C C11A H11D 109.0
C11A C12A C13A 112.4(18)
C11A C12A H12C 109.1
C13A C12A H12C 109.1
C11A C12A H12D 109.1
C13A C12A H12D 109.1
H12C C12A H12D 107.9
C12A C13A C9 108.1(13)
C12A C13A H13C 110.1
C9 C13A H13C 110.1
C12A C13A H13D 110.1
C9 C13A H13D 110.1
H13C C13A H13D 108.4
C8 N1 C6 124.5(4)
C8 N1 C7 119.2(4)
C6 N1 C7 116.2(4)
C15 C14 C19 120.2(4)
C15 C14 I2 119.7(3)
C19 C14 I2 120.1(3)
C14 C15 C16 120.8(4)
C14 C15 H15 119.6
C16 C15 H15 119.6
C17 C16 C15 118.4(4)
C17 C16 H16 120.8
C15 C16 H16 120.8
C18 C17 C16 121.4(4)
C18 C17 Br2 118.8(3)
C16 C17 Br2 119.7(3)
C17 C18 C19 120.0(4)
C17 C18 H18 120.0
C19 C18 H18 120.0
C18 C19 C14 119.2(4)
C18 C19 N2 118.8(4)
C14 C19 N2 121.9(4)
N2 C20 H20A 109.5
N2 C20 H20B 109.5
H20A C20 H20B 109.5
N2 C20 H20C 109.5
H20A C20 H20C 109.5
H20B C20 H20C 109.5
O2 C21 N2 120.5(4)
O2 C21 C22 121.8(4)
N2 C21 C22 117.6(4)
C26 C22 C21 111.8(4)
C26 C22 C23 102.9(5)
C21 C22 C23 112.6(4)
C26 C22 H22 109.8
C21 C22 H22 109.8
C23 C22 H22 109.8
C24B C23 C24A 33.2(7)
C24B C23 C22 105.7(6)
C24A C23 C22 104.0(7)
C24B C23 H23A 80.0
C24A C23 H23A 110.9
C22 C23 H23A 110.9
C24B C23 H23B 135.2
C24A C23 H23B 110.9
C22 C23 H23B 110.9
H23A C23 H23B 109.0
C25 C24A C23 108.7(11)
C25 C24A H24A 110.0
C23 C24A H24A 110.0
C25 C24A H24B 110.0
C23 C24A H24B 110.0
H24A C24A H24B 108.3
C23 C24B C25 102.5(7)
C23 C24B H24C 111.3
C25 C24B H24C 111.3
C23 C24B H24D 111.3
C25 C24B H24D 111.3
H24C C24B H24D 109.2
C24A C25 C26 101.4(8)
C24A C25 C24B 31.9(7)
C26 C25 C24B 105.9(6)
C24A C25 H25A 111.5
C26 C25 H25A 111.5
C24B C25 H25A 133.1
C24A C25 H25B 111.5
C26 C25 H25B 111.5
C24B C25 H25B 80.8
H25A C25 H25B 109.3
C25 C26 C22 106.9(5)
C25 C26 H26A 110.3
C22 C26 H26A 110.3
C25 C26 H26B 110.3
C22 C26 H26B 110.3
H26A C26 H26B 108.6
C21 N2 C19 123.6(4)
C21 N2 C20 119.8(4)
C19 N2 C20 116.4(3)

loop_
_geom_bond_atom_site_label_1
_geom_bond_atom_site_label_2
_geom_bond_distance
C1 C2 1.382(7)
C1 C6 1.398(6)
C1 I1 2.093(4)
C2 C3 1.391(7)
C2 H2 0.9500
C3 C4 1.388(6)
C3 H3 0.9500
C4 C5 1.384(7)
C4 Br1 1.895(4)
C5 C6 1.391(6)
C5 H5 0.9500
C6 N1 1.431(6)
C7 N1 1.470(6)
C7 H7A 0.9800
C7 H7B 0.9800
C7 H7C 0.9800
C8 O1 1.228(6)
C8 N1 1.353(6)
C8 C9 1.506(7)
C9 C13 1.486(10)
C9 C10 1.530(10)
C9 C13A 1.586(17)
C9 H9 1.0000
C10 C11 1.361(19)
C10 C11A 1.57(2)
C10 H10A 0.9900
C10 H10B 0.9900
C11 C12 1.68(2)
C11 H11A 0.9900
C11 H11B 0.9900
C12 C13 1.565(16)
C12 H12A 0.9900
C12 H12B 0.9900
C13 H13A 0.9900
C13 H13B 0.9900
C11A C12A 1.29(3)
C11A H11C 0.9900
C11A H11D 0.9900
C12A C13A 1.40(2)
C12A H12C 0.9900
C12A H12D 0.9900
C13A H13C 0.9900
C13A H13D 0.9900
C14 C15 1.379(6)
C14 C19 1.399(6)
C14 I2 2.086(4)
C15 C16 1.395(6)
C15 H15 0.9500
C16 C17 1.394(6)
C16 H16 0.9500
C17 C18 1.375(6)
C17 Br2 1.901(4)
C18 C19 1.394(6)
C18 H18 0.9500
C19 N2 1.432(6)
C20 N2 1.469(6)
C20 H20A 0.9800
C20 H20B 0.9800
C20 H20C 0.9800
C21 O2 1.225(6)
C21 N2 1.365(6)
C21 C22 1.512(6)
C22 C26 1.501(8)
C22 C23 1.531(7)
C22 H22 1.0000
C23 C24B 1.451(12)
C23 C24A 1.527(18)
C23 H23A 0.9900
C23 H23B 0.9900
C24A C25 1.415(16)
C24A H24A 0.9900
C24A H24B 0.9900
C24B C25 1.612(13)
C24B H24C 0.9900
C24B H24D 0.9900
C25 C26 1.485(9)
C25 H25A 0.9900
C25 H25B 0.9900
C26 H26A 0.9900
C26 H26B 0.9900

loop_
_geom_torsion_atom_site_label_1
_geom_torsion_atom_site_label_2
_geom_torsion_atom_site_label_3
_geom_torsion_atom_site_label_4
_geom_torsion
C6 C1 C2 C3 -0.3(7)
I1 C1 C2 C3 -179.4(3)
C1 C2 C3 C4 -0.3(7)
C2 C3 C4 C5 0.2(7)
C2 C3 C4 Br1 -179.9(3)
C3 C4 C5 C6 0.5(7)
Br1 C4 C5 C6 -179.4(3)
C4 C5 C6 C1 -1.1(7)
C4 C5 C6 N1 -177.7(4)
C2 C1 C6 C5 1.0(7)
I1 C1 C6 C5 -180.0(3)
C2 C1 C6 N1 177.5(4)
I1 C1 C6 N1 -3.5(6)
O1 C8 C9 C13 -63.9(8)
N1 C8 C9 C13 117.6(7)
O1 C8 C9 C10 61.4(8)
N1 C8 C9 C10 -117.2(7)
O1 C8 C9 C13A -37.0(10)
N1 C8 C9 C13A 144.5(9)
C13 C9 C10 C11 -33.6(13)
C8 C9 C10 C11 -165.1(12)
C13A C9 C10 C11 -57.1(13)
C13 C9 C10 C11A -16.7(11)
C8 C9 C10 C11A -148.2(9)
C13A C9 C10 C11A -40.2(12)
C9 C10 C11 C12 28.0(16)
C11A C10 C11 C12 -49(4)
C10 C11 C12 C13 -13.1(16)
C8 C9 C13 C12 151.9(8)
C10 C9 C13 C12 22.5(10)
C13A C9 C13 C12 82.0(16)
C11 C12 C13 C9 -6.8(13)
C11 C10 C11A C12A 141(5)
C9 C10 C11A C12A 32.5(18)
C10 C11A C12A C13A -5(2)
C11A C12A C13A C9 -23(2)
C13 C9 C13A C12A -85.2(19)
C8 C9 C13A C12A 154.3(13)
C10 C9 C13A C12A 38.8(15)
O1 C8 N1 C6 175.9(4)
C9 C8 N1 C6 -5.6(7)
O1 C8 N1 C7 -0.1(7)
C9 C8 N1 C7 178.5(4)
C5 C6 N1 C8 -84.7(6)
C1 C6 N1 C8 98.8(5)
C5 C6 N1 C7 91.4(5)
C1 C6 N1 C7 -85.1(5)
C19 C14 C15 C16 -0.5(7)
I2 C14 C15 C16 -179.0(3)
C14 C15 C16 C17 0.6(7)
C15 C16 C17 C18 -0.6(7)
C15 C16 C17 Br2 -178.9(3)
C16 C17 C18 C19 0.5(6)
Br2 C17 C18 C19 178.8(3)
C17 C18 C19 C14 -0.4(6)
C17 C18 C19 N2 -176.9(4)
C15 C14 C19 C18 0.4(6)
I2 C14 C19 C18 178.9(3)
C15 C14 C19 N2 176.8(4)
I2 C14 C19 N2 -4.6(6)
O2 C21 C22 C26 76.3(6)
N2 C21 C22 C26 -101.3(6)
O2 C21 C22 C23 -39.1(7)
N2 C21 C22 C23 143.3(5)
C26 C22 C23 C24B 41.2(9)
C21 C22 C23 C24B 161.8(7)
C26 C22 C23 C24A 6.8(10)
C21 C22 C23 C24A 127.5(9)
C24B C23 C24A C25 -78.8(15)
C22 C23 C24A C25 18.5(15)
C24A C23 C24B C25 56.7(12)
C22 C23 C24B C25 -35.1(9)
C23 C24A C25 C26 -35.9(14)
C23 C24A C25 C24B 66.1(14)
C23 C24B C25 C24A -69.0(14)
C23 C24B C25 C26 16.9(10)
C24A C25 C26 C22 40.7(11)
C24B C25 C26 C22 8.2(9)
C21 C22 C26 C25 -150.2(5)
C23 C22 C26 C25 -29.0(8)
O2 C21 N2 C19 174.5(4)
C22 C21 N2 C19 -7.9(6)
O2 C21 N2 C20 0.7(6)
C22 C21 N2 C20 178.4(4)
C18 C19 N2 C21 -80.3(5)
C14 C19 N2 C21 103.3(5)
C18 C19 N2 C20 93.7(5)
C14 C19 N2 C20 -82.8(5)
